data_1520285
loop_
_publ_author_name
'Tizzard, Graham J.'
'Hursthouse, Michael B.'
'Spencer, John'

_publ_section_title
;
 C22H18N4O4
;
_journal_name_full 'Crystal Structure Report Archive'
_journal_page_first 1227
_journal_year 2009
_chemical_formula_moiety 'C22 H18 N4 O4'
_chemical_formula_sum 'C22 H18 N4 O4'
_chemical_formula_weight 402.40
_space_group_IT_number 2
_symmetry_cell_setting triclinic
_symmetry_space_group_name_Hall '-P 1'
_symmetry_space_group_name_H-M 'P -1'
_atom_sites_solution_hydrogens geom
_atom_sites_solution_primary direct
_atom_sites_solution_secondary difmap
_cell_angle_alpha 87.410(4)
_cell_angle_beta 75.837(3)
_cell_angle_gamma 62.831(3)
_cell_formula_units_Z 2
_cell_length_a 8.3907(5)
_cell_length_b 8.7207(4)
_cell_length_c 15.3024(9)
_cell_measurement_reflns_used 21669
_cell_measurement_temperature 120(2)
_cell_measurement_theta_max 27.48
_cell_measurement_theta_min 2.91
_cell_volume 963.02(10)
_computing_cell_refinement 'DENZO (Otwinowski & Minor, 1997) & COLLECT (Hooft, R.W.W., 1998)'
_computing_data_collection 'COLLECT (Hooft, R.W.W., 1998)'
_computing_data_reduction 'DENZO (Otwinowski & Minor, 1997) & COLLECT (Hooft, R.W.W., 1998)'
_computing_molecular_graphics 'CrystalMaker (CrystalMaker Software Ltd, 2009'
_computing_publication_material 'WINGX (Farrugia, 1998)'
_computing_structure_refinement 'SHELXL-97 (Sheldrick, 1997)'
_computing_structure_solution 'SHELXS-97 (Sheldrick, 1997)'
_diffrn_ambient_temperature 120(2)
_diffrn_detector_area_resol_mean 66.065
_diffrn_measured_fraction_theta_full 0.995
_diffrn_measured_fraction_theta_max 0.995
_diffrn_measurement_device_type 'Bruker-Nonius APEX II CCD camera on \k-goniostat'
_diffrn_measurement_method '\f & \w scans to fill the asymmetric unit'
_diffrn_radiation_monochromator '10cm confocal mirrors'
_diffrn_radiation_source 'Bruker Nonius FR591 Rotating Anode'
_diffrn_radiation_type MoK\a
_diffrn_radiation_wavelength 0.71073
_diffrn_reflns_av_R_equivalents 0.1087
_diffrn_reflns_av_sigmaI/netI 0.0995
_diffrn_reflns_limit_h_max 9
_diffrn_reflns_limit_h_min -9
_diffrn_reflns_limit_k_max 10
_diffrn_reflns_limit_k_min -10
_diffrn_reflns_limit_l_max 18
_diffrn_reflns_limit_l_min -18
_diffrn_reflns_number 15539
_diffrn_reflns_theta_full 25.00
_diffrn_reflns_theta_max 25.00
_diffrn_reflns_theta_min 2.92
_exptl_absorpt_coefficient_mu 0.098
_exptl_absorpt_correction_T_max 0.9990
_exptl_absorpt_correction_T_min 0.9864
_exptl_absorpt_correction_type multi-scan
_exptl_absorpt_process_details 'SADABS 2007/2 (Sheldrick, G.M., 2007)'
_exptl_crystal_colour colourless
_exptl_crystal_density_diffrn 1.388
_exptl_crystal_density_method 'not measured'
_exptl_crystal_description plate
_exptl_crystal_F_000 420
_exptl_crystal_size_max 0.14
_exptl_crystal_size_mid 0.10
_exptl_crystal_size_min 0.01
_refine_diff_density_max 0.356
_refine_diff_density_min -0.386
_refine_diff_density_rms 0.089
_refine_ls_extinction_coef 0.010(3)
_refine_ls_extinction_expression Fc^*^=kFc[1+0.001xFc^2^\l^3^/sin(2\q)]^-1/4^
_refine_ls_extinction_method SHELXL
_refine_ls_goodness_of_fit_ref 1.147
_refine_ls_hydrogen_treatment mixed
_refine_ls_matrix_type full
_refine_ls_number_parameters 276
_refine_ls_number_reflns 3379
_refine_ls_number_restraints 1
_refine_ls_restrained_S_all 1.147
_refine_ls_R_factor_all 0.1629
_refine_ls_R_factor_gt 0.1043
_refine_ls_shift/su_max 0.000
_refine_ls_shift/su_mean 0.000
_refine_ls_structure_factor_coef Fsqd
_refine_ls_weighting_details 'calc w=1/[\s^2^(Fo^2^)+(0.0382P)^2^+4.2924P] where P=(Fo^2^+2Fc^2^)/3'
_refine_ls_weighting_scheme calc
_refine_ls_wR_factor_gt 0.1950
_refine_ls_wR_factor_ref 0.2259
_reflns_number_gt 2186
_reflns_number_total 3379
_reflns_threshold_expression >2\s(I)
_cod_data_source_file eCrystal-1227.cif
_cod_data_source_block 2009src1152
_cod_depositor_comments
;
Citation :
Tizzard, Graham J. and Hursthouse, Michael B. and 
Spencer, John (2009) 
University of Southampton, Crystal Structure Report Archive. 
(doi:10.5258/ecrystals/1227)

More at:
http://ecrystals.chem.soton.ac.uk/1227/
;
_cod_original_cell_volume 963.02(9)
_cod_database_code 1520285

loop_
_symmetry_equiv_pos_as_xyz
'x, y, z'
'-x, -y, -z'

loop_
_atom_site_label
_atom_site_type_symbol
_atom_site_fract_x
_atom_site_fract_y
_atom_site_fract_z
_atom_site_U_iso_or_equiv
_atom_site_adp_type
_atom_site_occupancy
_atom_site_symmetry_multiplicity
_atom_site_calc_flag
_atom_site_refinement_flags
_atom_site_disorder_assembly
_atom_site_disorder_group
C1 C -0.0316(8) 0.6787(6) 0.0956(3) 0.0210(12) Uani 1 1 d . . .
C2 C 0.3020(8) 0.5313(7) 0.0788(4) 0.0253(13) Uani 1 1 d . . .
C3 C 0.2205(7) 0.8333(6) 0.1160(3) 0.0207(12) Uani 1 1 d . . .
C4 C 0.0295(8) 0.9147(6) 0.1332(4) 0.0226(12) Uani 1 1 d . . .
C5 C -0.0630(8) 1.0946(7) 0.1339(4) 0.0274(13) Uani 1 1 d . . .
H5 H -0.1943 1.1525 0.1467 0.033 Uiso 1 1 calc R . .
C6 C 0.0331(8) 1.1880(7) 0.1166(4) 0.0295(14) Uani 1 1 d . . .
H6 H -0.0324 1.3107 0.1201 0.035 Uiso 1 1 calc R . .
C7 C 0.2252(8) 1.1063(7) 0.0938(4) 0.0279(13) Uani 1 1 d . . .
H7 H 0.2918 1.1713 0.0791 0.033 Uiso 1 1 calc R . .
C8 C 0.3179(8) 0.9274(7) 0.0929(4) 0.0253(13) Uani 1 1 d . . .
H8 H 0.4494 0.8692 0.0762 0.030 Uiso 1 1 calc R . .
C9 C -0.2420(7) 0.8809(6) 0.2225(4) 0.0223(12) Uani 1 1 d . . .
C10 C -0.4107(8) 0.9956(7) 0.2070(4) 0.0272(13) Uani 1 1 d . . .
H10 H -0.4176 1.0400 0.1495 0.033 Uiso 1 1 calc R . .
C11 C -0.5699(8) 1.0449(7) 0.2767(4) 0.0303(14) Uani 1 1 d . . .
H11 H -0.6865 1.1247 0.2670 0.036 Uiso 1 1 calc R . .
C12 C -0.5596(8) 0.9780(7) 0.3608(4) 0.0314(14) Uani 1 1 d . . .
H12 H -0.6690 1.0109 0.4081 0.038 Uiso 1 1 calc R . .
C13 C -0.3895(8) 0.8635(8) 0.3750(4) 0.0332(14) Uani 1 1 d . . .
H13 H -0.3821 0.8181 0.4323 0.040 Uiso 1 1 calc R . .
C14 C -0.2315(8) 0.8154(7) 0.3068(4) 0.0283(13) Uani 1 1 d . . .
H14 H -0.1148 0.7374 0.3169 0.034 Uiso 1 1 calc R . .
C15 C 0.4680(8) 0.5880(7) 0.1687(4) 0.0259(13) Uani 1 1 d . . .
H15A H 0.4870 0.6856 0.1855 0.031 Uiso 1 1 calc R . .
H15B H 0.5835 0.5048 0.1263 0.031 Uiso 1 1 calc R . .
C16 C 0.4263(8) 0.4993(7) 0.2537(4) 0.0268(13) Uani 1 1 d . . .
C17 C 0.5598(8) 0.3442(8) 0.3701(4) 0.0303(14) Uani 1 1 d . . .
H17A H 0.5670 0.2300 0.3589 0.036 Uiso 1 1 calc R . .
H17B H 0.4397 0.4167 0.4131 0.036 Uiso 1 1 calc R . .
C18 C 0.7151(8) 0.3231(7) 0.4082(4) 0.0270(13) Uani 1 1 d . . .
C19 C 0.8415(8) 0.3820(7) 0.3728(4) 0.0320(14) Uani 1 1 d . . .
H19 H 0.8360 0.4386 0.3183 0.038 Uiso 1 1 calc R . .
C20 C 0.9761(8) 0.3603(7) 0.4152(4) 0.0322(14) Uani 1 1 d . . .
H20 H 1.0650 0.3997 0.3905 0.039 Uiso 1 1 calc R . .
C21 C 0.9787(8) 0.2780(7) 0.4964(4) 0.0333(14) Uani 1 1 d . . .
H21 H 1.0676 0.2620 0.5288 0.040 Uiso 1 1 calc R . .
C22 C 0.8483(9) 0.2216(8) 0.5269(4) 0.0366(15) Uani 1 1 d . . .
H22 H 0.8530 0.1623 0.5805 0.044 Uiso 1 1 calc R . .
N1 N 0.1461(6) 0.5902(6) 0.0440(3) 0.0231(10) Uani 1 1 d D . .
N2 N 0.3181(6) 0.6516(5) 0.1246(3) 0.0228(10) Uani 1 1 d . . .
N3 N -0.0719(6) 0.8173(5) 0.1515(3) 0.0233(10) Uani 1 1 d . . .
N4 N 0.7158(7) 0.2436(6) 0.4872(3) 0.0329(12) Uani 1 1 d . . .
O1 O -0.1523(5) 0.6379(5) 0.0926(3) 0.0257(9) Uani 1 1 d . . .
O2 O 0.4185(5) 0.3787(5) 0.0670(3) 0.0289(10) Uani 1 1 d . . .
O3 O 0.2810(6) 0.4987(5) 0.2869(3) 0.0344(10) Uani 1 1 d . . .
O4 O 0.5755(5) 0.4264(5) 0.2860(3) 0.0293(10) Uani 1 1 d . . .
H1N H 0.152(8) 0.495(5) 0.008(3) 0.033(16) Uiso 1 1 d D . .

loop_
_atom_site_aniso_label
_atom_site_aniso_U_11
_atom_site_aniso_U_22
_atom_site_aniso_U_33
_atom_site_aniso_U_23
_atom_site_aniso_U_13
_atom_site_aniso_U_12
C1 0.032(3) 0.021(3) 0.015(3) 0.006(2) -0.009(2) -0.016(3)
C2 0.028(3) 0.025(3) 0.023(3) 0.004(2) -0.003(2) -0.015(3)
C3 0.028(3) 0.019(3) 0.017(3) 0.000(2) -0.009(2) -0.011(2)
C4 0.030(3) 0.020(3) 0.022(3) 0.003(2) -0.008(2) -0.015(2)
C5 0.027(3) 0.023(3) 0.030(3) 0.000(2) -0.006(3) -0.010(3)
C6 0.035(4) 0.022(3) 0.036(4) 0.011(3) -0.015(3) -0.015(3)
C7 0.035(4) 0.030(3) 0.029(3) 0.009(2) -0.013(3) -0.022(3)
C8 0.029(3) 0.025(3) 0.027(3) 0.002(2) -0.009(3) -0.015(3)
C9 0.026(3) 0.021(3) 0.023(3) -0.003(2) -0.004(2) -0.014(2)
C10 0.029(3) 0.029(3) 0.025(3) 0.004(2) -0.011(3) -0.012(3)
C11 0.026(3) 0.030(3) 0.033(3) 0.000(3) -0.008(3) -0.010(3)
C12 0.027(3) 0.036(3) 0.029(3) -0.005(3) 0.004(3) -0.019(3)
C13 0.030(4) 0.035(3) 0.029(3) 0.003(3) -0.003(3) -0.013(3)
C14 0.021(3) 0.026(3) 0.033(3) 0.008(3) -0.006(3) -0.009(2)
C15 0.027(3) 0.027(3) 0.027(3) 0.003(2) -0.008(3) -0.014(2)
C16 0.026(3) 0.023(3) 0.029(3) -0.002(2) -0.008(3) -0.009(2)
C17 0.042(4) 0.035(3) 0.024(3) 0.011(3) -0.013(3) -0.024(3)
C18 0.026(3) 0.022(3) 0.031(3) 0.005(2) -0.009(3) -0.009(2)
C19 0.038(4) 0.026(3) 0.036(4) 0.004(3) -0.013(3) -0.016(3)
C20 0.030(3) 0.034(3) 0.032(4) 0.002(3) -0.005(3) -0.016(3)
C21 0.035(4) 0.034(3) 0.028(3) -0.007(3) -0.010(3) -0.012(3)
C22 0.039(4) 0.033(3) 0.034(4) 0.004(3) -0.017(3) -0.009(3)
N1 0.023(3) 0.021(2) 0.026(3) 0.0017(19) -0.007(2) -0.010(2)
N2 0.023(3) 0.019(2) 0.028(3) 0.0026(19) -0.007(2) -0.011(2)
N3 0.023(3) 0.019(2) 0.027(3) -0.0017(19) -0.006(2) -0.0088(19)
N4 0.044(3) 0.033(3) 0.030(3) 0.010(2) -0.015(2) -0.023(2)
O1 0.029(2) 0.025(2) 0.027(2) -0.0011(16) -0.0053(17) -0.0165(18)
O2 0.026(2) 0.019(2) 0.038(2) -0.0026(17) -0.0044(18) -0.0087(18)
O3 0.032(3) 0.047(3) 0.030(2) 0.0106(19) -0.0092(19) -0.023(2)
O4 0.031(2) 0.035(2) 0.024(2) 0.0095(17) -0.0116(18) -0.0161(19)

loop_
_atom_type_symbol
_atom_type_description
_atom_type_scat_dispersion_real
_atom_type_scat_dispersion_imag
_atom_type_scat_source
C C 0.0033 0.0016 'International Tables Vol C Tables 4.2.6.8 and 6.1.1.4'
H H 0.0000 0.0000 'International Tables Vol C Tables 4.2.6.8 and 6.1.1.4'
N N 0.0061 0.0033 'International Tables Vol C Tables 4.2.6.8 and 6.1.1.4'
O O 0.0106 0.0060 'International Tables Vol C Tables 4.2.6.8 and 6.1.1.4'

loop_
_geom_angle_atom_site_label_1
_geom_angle_atom_site_label_2
_geom_angle_atom_site_label_3
_geom_angle
_geom_angle_site_symmetry_1
_geom_angle_site_symmetry_3
O1 C1 N1 122.0(5) . .
O1 C1 N3 120.5(5) . .
N1 C1 N3 117.4(5) . .
O2 C2 N2 122.3(5) . .
O2 C2 N1 121.0(5) . .
N2 C2 N1 116.7(5) . .
C8 C3 C4 120.3(5) . .
C8 C3 N2 119.6(5) . .
C4 C3 N2 120.1(5) . .
C3 C4 C5 118.6(5) . .
C3 C4 N3 120.8(4) . .
C5 C4 N3 120.5(5) . .
C6 C5 C4 120.7(5) . .
C6 C5 H5 119.6 . .
C4 C5 H5 119.6 . .
C5 C6 C7 120.8(5) . .
C5 C6 H6 119.6 . .
C7 C6 H6 119.6 . .
C8 C7 C6 118.6(5) . .
C8 C7 H7 120.7 . .
C6 C7 H7 120.7 . .
C3 C8 C7 120.6(5) . .
C3 C8 H8 119.7 . .
C7 C8 H8 119.7 . .
C10 C9 C14 120.6(5) . .
C10 C9 N3 121.8(5) . .
C14 C9 N3 117.5(5) . .
C9 C10 C11 119.1(5) . .
C9 C10 H10 120.4 . .
C11 C10 H10 120.4 . .
C10 C11 C12 120.3(5) . .
C10 C11 H11 119.8 . .
C12 C11 H11 119.8 . .
C13 C12 C11 119.8(6) . .
C13 C12 H12 120.1 . .
C11 C12 H12 120.1 . .
C14 C13 C12 120.2(6) . .
C14 C13 H13 119.9 . .
C12 C13 H13 119.9 . .
C13 C14 C9 120.0(5) . .
C13 C14 H14 120.0 . .
C9 C14 H14 120.0 . .
N2 C15 C16 111.1(4) . .
N2 C15 H15A 109.4 . .
C16 C15 H15A 109.4 . .
N2 C15 H15B 109.4 . .
C16 C15 H15B 109.4 . .
H15A C15 H15B 108.0 . .
O3 C16 O4 125.5(5) . .
O3 C16 C15 125.7(5) . .
O4 C16 C15 108.8(5) . .
O4 C17 C18 107.7(5) . .
O4 C17 H17A 110.2 . .
C18 C17 H17A 110.2 . .
O4 C17 H17B 110.2 . .
C18 C17 H17B 110.2 . .
H17A C17 H17B 108.5 . .
N4 C18 C19 121.7(5) . .
N4 C18 C17 112.7(5) . .
C19 C18 C17 125.6(5) . .
C18 C19 C20 120.7(6) . .
C18 C19 H19 119.6 . .
C20 C19 H19 119.6 . .
C19 C20 C21 118.1(6) . .
C19 C20 H20 120.9 . .
C21 C20 H20 120.9 . .
C22 C21 C20 117.5(6) . .
C22 C21 H21 121.2 . .
C20 C21 H21 121.2 . .
N4 C22 C21 125.1(6) . .
N4 C22 H22 117.5 . .
C21 C22 H22 117.5 . .
C1 N1 C2 123.5(5) . .
C1 N1 H1N 107(3) . .
C2 N1 H1N 111(3) . .
C2 N2 C3 123.1(4) . .
C2 N2 C15 116.6(4) . .
C3 N2 C15 119.0(4) . .
C1 N3 C4 122.6(4) . .
C1 N3 C9 117.0(4) . .
C4 N3 C9 119.7(4) . .
C22 N4 C18 116.9(5) . .
C16 O4 C17 117.2(4) . .

loop_
_geom_bond_atom_site_label_1
_geom_bond_atom_site_label_2
_geom_bond_distance
_geom_bond_site_symmetry_2
C1 O1 1.228(6) .
C1 N1 1.368(7) .
C1 N3 1.373(6) .
C2 O2 1.227(6) .
C2 N2 1.361(7) .
C2 N1 1.400(7) .
C3 C8 1.383(7) .
C3 C4 1.383(7) .
C3 N2 1.431(6) .
C4 C5 1.396(7) .
C4 N3 1.430(7) .
C5 C6 1.363(8) .
C5 H5 0.9500 .
C6 C7 1.388(8) .
C6 H6 0.9500 .
C7 C8 1.388(8) .
C7 H7 0.9500 .
C8 H8 0.9500 .
C9 C10 1.383(8) .
C9 C14 1.392(8) .
C9 N3 1.449(7) .
C10 C11 1.387(8) .
C10 H10 0.9500 .
C11 C12 1.395(8) .
C11 H11 0.9500 .
C12 C13 1.383(8) .
C12 H12 0.9500 .
C13 C14 1.371(8) .
C13 H13 0.9500 .
C14 H14 0.9500 .
C15 N2 1.446(7) .
C15 C16 1.531(8) .
C15 H15A 0.9900 .
C15 H15B 0.9900 .
C16 O3 1.203(7) .
C16 O4 1.328(7) .
C17 O4 1.453(6) .
C17 C18 1.488(8) .
C17 H17A 0.9900 .
C17 H17B 0.9900 .
C18 N4 1.365(7) .
C18 C19 1.369(8) .
C19 C20 1.373(8) .
C19 H19 0.9500 .
C20 C21 1.405(8) .
C20 H20 0.9500 .
C21 C22 1.369(9) .
C21 H21 0.9500 .
C22 N4 1.330(7) .
C22 H22 0.9500 .
N1 H1N 1.00(2) .

loop_
_geom_torsion_atom_site_label_1
_geom_torsion_atom_site_label_2
_geom_torsion_atom_site_label_3
_geom_torsion_atom_site_label_4
_geom_torsion
_geom_torsion_site_symmetry_1
_geom_torsion_site_symmetry_2
_geom_torsion_site_symmetry_3
_geom_torsion_site_symmetry_4
C8 C3 C4 C5 -5.2(8) . . . .
N2 C3 C4 C5 173.1(5) . . . .
C8 C3 C4 N3 175.9(5) . . . .
N2 C3 C4 N3 -5.8(7) . . . .
C3 C4 C5 C6 1.1(8) . . . .
N3 C4 C5 C6 180.0(5) . . . .
C4 C5 C6 C7 2.9(9) . . . .
C5 C6 C7 C8 -2.8(8) . . . .
C4 C3 C8 C7 5.3(8) . . . .
N2 C3 C8 C7 -172.9(5) . . . .
C6 C7 C8 C3 -1.3(8) . . . .
C14 C9 C10 C11 0.1(8) . . . .
N3 C9 C10 C11 176.7(5) . . . .
C9 C10 C11 C12 -0.7(8) . . . .
C10 C11 C12 C13 0.8(8) . . . .
C11 C12 C13 C14 -0.2(9) . . . .
C12 C13 C14 C9 -0.4(9) . . . .
C10 C9 C14 C13 0.5(8) . . . .
N3 C9 C14 C13 -176.3(5) . . . .
N2 C15 C16 O3 -8.4(8) . . . .
N2 C15 C16 O4 173.1(4) . . . .
O4 C17 C18 N4 -178.9(5) . . . .
O4 C17 C18 C19 4.1(8) . . . .
N4 C18 C19 C20 1.1(9) . . . .
C17 C18 C19 C20 177.9(6) . . . .
C18 C19 C20 C21 -0.8(9) . . . .
C19 C20 C21 C22 1.3(8) . . . .
C20 C21 C22 N4 -2.2(9) . . . .
O1 C1 N1 C2 -130.7(5) . . . .
N3 C1 N1 C2 49.7(7) . . . .
O2 C2 N1 C1 125.6(6) . . . .
N2 C2 N1 C1 -55.3(7) . . . .
O2 C2 N2 C3 160.0(5) . . . .
N1 C2 N2 C3 -19.2(7) . . . .
O2 C2 N2 C15 -7.3(8) . . . .
N1 C2 N2 C15 173.5(5) . . . .
C8 C3 N2 C2 -125.4(6) . . . .
C4 C3 N2 C2 56.3(7) . . . .
C8 C3 N2 C15 41.6(7) . . . .
C4 C3 N2 C15 -136.7(5) . . . .
C16 C15 N2 C2 -74.0(6) . . . .
C16 C15 N2 C3 118.1(5) . . . .
O1 C1 N3 C4 -153.3(5) . . . .
N1 C1 N3 C4 26.3(7) . . . .
O1 C1 N3 C9 16.5(7) . . . .
N1 C1 N3 C9 -163.8(4) . . . .
C3 C4 N3 C1 -52.3(7) . . . .
C5 C4 N3 C1 128.8(5) . . . .
C3 C4 N3 C9 138.1(5) . . . .
C5 C4 N3 C9 -40.8(7) . . . .
C10 C9 N3 C1 -83.8(6) . . . .
C14 C9 N3 C1 93.0(6) . . . .
C10 C9 N3 C4 86.4(6) . . . .
C14 C9 N3 C4 -96.9(6) . . . .
C21 C22 N4 C18 2.5(9) . . . .
C19 C18 N4 C22 -1.8(8) . . . .
C17 C18 N4 C22 -179.0(5) . . . .
O3 C16 O4 C17 -2.2(8) . . . .
C15 C16 O4 C17 176.3(4) . . . .
C18 C17 O4 C16 -162.1(5) . . . .
